data_4080114
loop_
_publ_author_name
'Nocton, Gr\'egory'
'Booth, Corwin H.'
'Maron, Laurent'
'Andersen, Richard A.'

_publ_section_title
;
 Thermal Dihydrogen Elimination from Cp*2Yb(4,5-diazafluorene)
;
_journal_issue 5
_journal_name_full Organometallics
_journal_page_first 1150
_journal_page_last 1158
_journal_paper_doi 10.1021/om300876b
_journal_volume 32
_journal_year 2013
_chemical_formula_sum 'C74 H84 N4 Yb2'
_chemical_formula_weight 1375.53
_chemical_name_systematic
; 
 ? 
;
_space_group_IT_number 15
_symmetry_cell_setting monoclinic
_symmetry_space_group_name_Hall '-C 2yc'
_symmetry_space_group_name_H-M 'C 1 2/c 1'
_atom_sites_solution_hydrogens geom
_atom_sites_solution_primary direct
_atom_sites_solution_secondary difmap
_audit_creation_method SHELXL-97
_cell_angle_alpha 90.00
_cell_angle_beta 132.711(2)
_cell_angle_gamma 90.00
_cell_formula_units_Z 4
_cell_length_a 21.330(4)
_cell_length_b 25.817(4)
_cell_length_c 14.995(2)
_cell_measurement_reflns_used 9095
_cell_measurement_temperature 100(1)
_cell_measurement_theta_max 25.3897
_cell_measurement_theta_min 2.4303
_cell_volume 6067.4(17)
_computing_cell_refinement 'Brucker APEX2 v.2009.1'
_computing_data_collection 'Brucker APEX2 v.2009.1'
_computing_data_reduction 'Brucker APEX2 v.2009.1'
_computing_publication_material WINGX
_computing_structure_refinement 'SHELXL-97 (Sheldrick, 2008)'
_computing_structure_solution 'SHELXS-97 (Sheldrick, 2008)'
_diffrn_ambient_temperature 100(1)
_diffrn_detector_area_resol_mean 8.366
_diffrn_measured_fraction_theta_full 1.000
_diffrn_measured_fraction_theta_max 0.994
_diffrn_measurement_device_type 'Bruker APEX-II'
_diffrn_measurement_method '\f or \w oscillation scans'
_diffrn_radiation_monochromator graphite
_diffrn_radiation_source 'fine-focus sealed tube'
_diffrn_radiation_type MoK\a
_diffrn_radiation_wavelength 0.71073
_diffrn_reflns_av_R_equivalents 0.0640
_diffrn_reflns_av_sigmaI/netI 0.0380
_diffrn_reflns_limit_h_max 25
_diffrn_reflns_limit_h_min -25
_diffrn_reflns_limit_k_max 31
_diffrn_reflns_limit_k_min -29
_diffrn_reflns_limit_l_max 18
_diffrn_reflns_limit_l_min -18
_diffrn_reflns_number 45398
_diffrn_reflns_theta_full 25.00
_diffrn_reflns_theta_max 25.46
_diffrn_reflns_theta_min 1.52
_exptl_absorpt_coefficient_mu 3.101
_exptl_absorpt_correction_T_max 0.780
_exptl_absorpt_correction_T_min 0.718
_exptl_absorpt_correction_type multi-scan
_exptl_absorpt_process_details SADABS
_exptl_crystal_colour purple
_exptl_crystal_density_diffrn 1.506
_exptl_crystal_density_method 'not measured'
_exptl_crystal_description block
_exptl_crystal_F_000 2456
_exptl_crystal_size_max 0.11
_exptl_crystal_size_mid 0.11
_exptl_crystal_size_min 0.08
_refine_diff_density_max 1.274
_refine_diff_density_min -0.753
_refine_diff_density_rms 0.117
_refine_ls_extinction_method none
_refine_ls_goodness_of_fit_ref 1.061
_refine_ls_hydrogen_treatment constr
_refine_ls_matrix_type full
_refine_ls_number_parameters 361
_refine_ls_number_reflns 5598
_refine_ls_number_restraints 0
_refine_ls_restrained_S_all 1.061
_refine_ls_R_factor_all 0.0461
_refine_ls_R_factor_gt 0.0310
_refine_ls_shift/su_max 0.002
_refine_ls_shift/su_mean 0.000
_refine_ls_structure_factor_coef Fsqd
_refine_ls_weighting_details 'calc w=1/[\s^2^(Fo^2^)+(0.0214P)^2^+40.7256P] where P=(Fo^2^+2Fc^2^)/3'
_refine_ls_weighting_scheme calc
_refine_ls_wR_factor_gt 0.0633
_refine_ls_wR_factor_ref 0.0695
_reflns_number_gt 4521
_reflns_number_total 5598
_reflns_threshold_expression >2sigma(I)
_cod_data_source_file om300876b_si_002.cif
_cod_data_source_block 4
_cod_original_sg_symbol_H-M 'C 2/c'
_cod_database_code 4080114

loop_
_symmetry_equiv_pos_as_xyz
'x, y, z'
'-x, y, -z+1/2'
'x+1/2, y+1/2, z'
'-x+1/2, y+1/2, -z+1/2'
'-x, -y, -z'
'x, -y, z-1/2'
'-x+1/2, -y+1/2, -z'
'x+1/2, -y+1/2, z-1/2'

loop_
_atom_site_label
_atom_site_type_symbol
_atom_site_fract_x
_atom_site_fract_y
_atom_site_fract_z
_atom_site_U_iso_or_equiv
_atom_site_adp_type
_atom_site_occupancy
_atom_site_symmetry_multiplicity
_atom_site_calc_flag
_atom_site_refinement_flags
C10 C 0.6889(3) 0.21482(19) 0.5205(4) 0.0236(11) Uani 1 1 d .
H10A H 0.6980 0.1932 0.4781 0.035 Uiso 1 1 calc R
H10B H 0.7429 0.2264 0.5953 0.035 Uiso 1 1 calc R
H10C H 0.6551 0.2443 0.4710 0.035 Uiso 1 1 calc R
C7 C 0.5160(3) 0.1708(2) 0.6334(4) 0.0258(11) Uani 1 1 d .
H7A H 0.5317 0.2030 0.6759 0.039 Uiso 1 1 calc R
H7B H 0.5263 0.1429 0.6843 0.039 Uiso 1 1 calc R
H7C H 0.4566 0.1716 0.5606 0.039 Uiso 1 1 calc R
C17 C 0.6168(3) 0.0731(2) 0.8383(5) 0.0313(13) Uani 1 1 d .
H17A H 0.5939 0.1029 0.8461 0.047 Uiso 1 1 calc R
H17B H 0.6256 0.0457 0.8892 0.047 Uiso 1 1 calc R
H17C H 0.5775 0.0617 0.7553 0.047 Uiso 1 1 calc R
C31 C 0.8486(3) 0.10312(18) 0.7221(4) 0.0169(10) Uani 1 1 d .
C6 C 0.6322(3) 0.25496(18) 0.6608(4) 0.0216(11) Uani 1 1 d .
H6A H 0.6083 0.2563 0.6966 0.032 Uiso 1 1 calc R
H6B H 0.6052 0.2805 0.5979 0.032 Uiso 1 1 calc R
H6C H 0.6923 0.2618 0.7219 0.032 Uiso 1 1 calc R
Yb1 Yb 0.723017(12) 0.127552(7) 0.741210(16) 0.01437(7) Uani 1 1 d .
C30 C 0.8694(3) 0.15383(17) 0.7672(4) 0.0148(10) Uani 1 1 d .
C4 C 0.6104(3) 0.13399(18) 0.5038(4) 0.0192(10) Uani 1 1 d .
C25 C 0.9652(3) 0.12902(18) 0.7488(4) 0.0155(9) Uani 1 1 d .
C15 C 0.8310(3) 0.1238(2) 0.9778(4) 0.0327(13) Uani 1 1 d .
N2 N 0.8308(2) 0.18334(14) 0.7936(3) 0.0169(8) Uani 1 1 d .
C28 C 0.9313(3) 0.25011(18) 0.8543(4) 0.0185(10) Uani 1 1 d .
H28 H 0.9504 0.2836 0.8835 0.022 Uiso 1 1 calc R
C24 C 0.9084(3) 0.08786(17) 0.7114(4) 0.0166(10) Uani 1 1 d .
N1 N 0.7846(2) 0.07294(15) 0.6935(3) 0.0182(8) Uani 1 1 d .
C3 C 0.5647(3) 0.12019(19) 0.5381(4) 0.0201(10) Uani 1 1 d .
C18 C 0.7228(3) -0.00202(18) 0.8253(4) 0.0215(11) Uani 1 1 d .
H18A H 0.6642 -0.0065 0.7855 0.032 Uiso 1 1 calc R
H18B H 0.7575 -0.0268 0.8899 0.032 Uiso 1 1 calc R
H18C H 0.7287 -0.0072 0.7678 0.032 Uiso 1 1 calc R
C13 C 0.7511(3) 0.05163(18) 0.8763(4) 0.0172(10) Uani 1 1 d .
C27 C 0.9722(3) 0.21993(18) 0.8313(4) 0.0183(10) Uani 1 1 d .
H27 H 1.0198 0.2324 0.8471 0.022 Uiso 1 1 calc R
C19 C 0.9087(3) 0.0487(2) 0.9726(5) 0.0402(15) Uani 1 1 d .
H19A H 0.8934 0.0148 0.9368 0.060 Uiso 1 1 calc R
H19B H 0.9532 0.0457 1.0592 0.060 Uiso 1 1 calc R
H19C H 0.9284 0.0693 0.9425 0.060 Uiso 1 1 calc R
C21 C 0.7775(3) 0.02565(18) 0.6521(4) 0.0202(10) Uani 1 1 d .
H21 H 0.7354 0.0038 0.6336 0.024 Uiso 1 1 calc R
C23 C 0.8946(3) 0.03773(18) 0.6626(4) 0.0187(10) Uani 1 1 d .
H23 H 0.9285 0.0254 0.6490 0.022 Uiso 1 1 calc R
C11 C 0.7496(4) 0.1325(2) 0.9374(4) 0.0302(13) Uani 1 1 d .
C29 C 0.8612(3) 0.23090(17) 0.8342(4) 0.0182(10) Uani 1 1 d .
H29 H 0.8348 0.2524 0.8501 0.022 Uiso 1 1 calc R
C5 C 0.6431(3) 0.18462(18) 0.5469(4) 0.0187(10) Uani 1 1 d .
C22 C 0.8305(3) 0.00744(18) 0.6354(4) 0.0209(10) Uani 1 1 d .
H22 H 0.8223 -0.0258 0.6053 0.025 Uiso 1 1 calc R
C1 C 0.6178(3) 0.20222(17) 0.6079(4) 0.0161(10) Uani 1 1 d .
C8 C 0.5148(3) 0.0708(2) 0.5010(5) 0.0286(12) Uani 1 1 d .
H8A H 0.4896 0.0699 0.5350 0.043 Uiso 1 1 calc R
H8B H 0.5524 0.0417 0.5304 0.043 Uiso 1 1 calc R
H8C H 0.4708 0.0692 0.4141 0.043 Uiso 1 1 calc R
C26 C 0.9409(3) 0.16988(18) 0.7835(4) 0.0168(10) Uani 1 1 d .
C2 C 0.5682(3) 0.16267(18) 0.6011(4) 0.0177(10) Uani 1 1 d .
C9 C 0.6163(3) 0.1031(2) 0.4247(4) 0.0297(12) Uani 1 1 d .
H9A H 0.5897 0.0700 0.4075 0.045 Uiso 1 1 calc R
H9B H 0.6752 0.0982 0.4661 0.045 Uiso 1 1 calc R
H9C H 0.5878 0.1214 0.3501 0.045 Uiso 1 1 calc R
C14 C 0.8321(3) 0.0740(2) 0.9402(4) 0.0254(12) Uani 1 1 d .
C12 C 0.7003(3) 0.08703(18) 0.8762(4) 0.0205(10) Uani 1 1 d .
C20 C 0.9073(4) 0.1592(3) 1.0590(5) 0.064(2) Uani 1 1 d .
H20A H 0.8904 0.1910 1.0710 0.096 Uiso 1 1 calc R
H20B H 0.9291 0.1666 1.0217 0.096 Uiso 1 1 calc R
H20C H 0.9507 0.1427 1.1359 0.096 Uiso 1 1 calc R
C16 C 0.7233(5) 0.1796(2) 0.9648(5) 0.0517(19) Uani 1 1 d .
H16A H 0.6650 0.1761 0.9269 0.078 Uiso 1 1 calc R
H16B H 0.7292 0.2100 0.9339 0.078 Uiso 1 1 calc R
H16C H 0.7591 0.1828 1.0510 0.078 Uiso 1 1 calc R
C1S C 0.7081(3) 0.1298(2) 1.2010(4) 0.0284(12) Uani 1 1 d .
H1S H 0.6536 0.1355 1.1260 0.034 Uiso 1 1 calc R
C2S C 0.7708(3) 0.11020(19) 1.2067(4) 0.0268(12) Uani 1 1 d .
H2S H 0.7586 0.1026 1.1357 0.032 Uiso 1 1 calc R
C6S C 0.7261(3) 0.14108(18) 1.3065(5) 0.0267(12) Uani 1 1 d .
H6S H 0.6837 0.1543 1.3025 0.032 Uiso 1 1 calc R
C3S C 0.8522(3) 0.10182(19) 1.3184(4) 0.0261(11) Uani 1 1 d .
H3S H 0.8946 0.0885 1.3227 0.031 Uiso 1 1 calc R
C4S C 0.8697(3) 0.11341(18) 1.4231(4) 0.0250(11) Uani 1 1 d .
H4S H 0.9244 0.1081 1.4982 0.030 Uiso 1 1 calc R
C5S C 0.8071(3) 0.13276(19) 1.4178(4) 0.0258(11) Uani 1 1 d .
H5S H 0.8193 0.1402 1.4889 0.031 Uiso 1 1 calc R
CT01 C 0.6008 0.1607 0.5596 0.010 Uiso 0.00 1 d P
CT02 C 0.7728 0.0938 0.9215 0.010 Uiso 0.00 1 d P

loop_
_atom_site_aniso_label
_atom_site_aniso_U_11
_atom_site_aniso_U_22
_atom_site_aniso_U_33
_atom_site_aniso_U_23
_atom_site_aniso_U_13
_atom_site_aniso_U_12
C10 0.022(3) 0.028(3) 0.023(2) 0.011(2) 0.016(2) 0.005(2)
C7 0.024(3) 0.030(3) 0.032(3) 0.007(2) 0.022(2) 0.004(2)
C17 0.042(3) 0.027(3) 0.042(3) 0.017(2) 0.035(3) 0.014(2)
C31 0.016(2) 0.021(3) 0.010(2) 0.0034(18) 0.0076(18) 0.0010(18)
C6 0.021(2) 0.022(3) 0.026(2) 0.004(2) 0.017(2) 0.002(2)
Yb1 0.01462(10) 0.01426(11) 0.01506(9) 0.00054(8) 0.01040(8) -0.00114(9)
C30 0.013(2) 0.017(2) 0.014(2) 0.0021(17) 0.0085(19) 0.0005(17)
C4 0.016(2) 0.021(3) 0.016(2) 0.0011(18) 0.0088(19) 0.0052(19)
C25 0.017(2) 0.015(2) 0.0146(19) 0.0010(18) 0.0103(17) 0.0005(19)
C15 0.041(3) 0.028(3) 0.016(2) 0.000(2) 0.014(2) -0.014(3)
N2 0.0150(19) 0.017(2) 0.0176(19) -0.0005(15) 0.0105(17) -0.0001(15)
C28 0.020(2) 0.014(3) 0.021(2) -0.0036(18) 0.014(2) -0.0030(18)
C24 0.017(2) 0.017(3) 0.015(2) 0.0022(18) 0.011(2) 0.0007(18)
N1 0.018(2) 0.018(2) 0.0181(19) -0.0002(16) 0.0121(17) -0.0002(16)
C3 0.014(2) 0.021(3) 0.020(2) -0.0011(19) 0.0097(19) -0.0014(19)
C18 0.029(3) 0.016(3) 0.028(3) 0.0005(19) 0.022(2) -0.002(2)
C13 0.020(2) 0.019(3) 0.017(2) 0.0031(18) 0.014(2) 0.0002(19)
C27 0.017(2) 0.021(3) 0.018(2) 0.0001(19) 0.012(2) -0.0021(19)
C19 0.019(3) 0.061(4) 0.030(3) 0.025(3) 0.012(2) 0.007(3)
C21 0.020(2) 0.019(3) 0.019(2) -0.0010(19) 0.012(2) -0.0046(19)
C23 0.023(3) 0.019(3) 0.019(2) -0.0004(18) 0.016(2) 0.0023(19)
C11 0.058(4) 0.019(3) 0.023(2) 0.000(2) 0.032(3) -0.003(2)
C29 0.019(2) 0.015(3) 0.018(2) -0.0036(18) 0.011(2) -0.0017(18)
C5 0.016(2) 0.021(3) 0.017(2) 0.0030(18) 0.010(2) 0.0001(19)
C22 0.026(3) 0.014(3) 0.024(2) -0.0055(19) 0.018(2) -0.0036(19)
C1 0.013(2) 0.015(2) 0.020(2) 0.0039(18) 0.0109(19) 0.0008(17)
C8 0.023(3) 0.027(3) 0.030(3) -0.004(2) 0.016(2) -0.006(2)
C26 0.013(2) 0.019(3) 0.016(2) 0.0029(18) 0.0093(19) 0.0018(18)
C2 0.018(2) 0.017(3) 0.019(2) 0.0030(18) 0.013(2) 0.0015(18)
C9 0.030(3) 0.037(3) 0.017(2) 0.000(2) 0.014(2) 0.003(2)
C14 0.021(3) 0.034(3) 0.016(2) 0.011(2) 0.010(2) 0.001(2)
C12 0.029(3) 0.019(3) 0.023(2) 0.0035(19) 0.021(2) 0.003(2)
C20 0.068(5) 0.057(5) 0.017(3) -0.002(3) 0.008(3) -0.045(4)
C16 0.109(6) 0.019(3) 0.040(3) 0.003(2) 0.056(4) 0.007(3)
C1S 0.024(3) 0.020(3) 0.026(2) 0.005(2) 0.011(2) -0.001(2)
C2S 0.039(3) 0.020(3) 0.024(2) -0.003(2) 0.023(2) -0.007(2)
C6S 0.036(3) 0.015(3) 0.041(3) 0.007(2) 0.031(3) 0.004(2)
C3S 0.032(3) 0.016(3) 0.037(3) 0.000(2) 0.027(3) -0.002(2)
C4S 0.023(3) 0.014(3) 0.025(2) 0.0021(19) 0.011(2) -0.0034(19)
C5S 0.040(3) 0.018(3) 0.027(2) 0.001(2) 0.026(2) -0.005(2)

loop_
_atom_type_symbol
_atom_type_description
_atom_type_scat_dispersion_real
_atom_type_scat_dispersion_imag
_atom_type_scat_source
C C 0.0033 0.0016 'International Tables Vol C Tables 4.2.6.8 and 6.1.1.4'
H H 0.0000 0.0000 'International Tables Vol C Tables 4.2.6.8 and 6.1.1.4'
N N 0.0061 0.0033 'International Tables Vol C Tables 4.2.6.8 and 6.1.1.4'
Yb Yb -0.3850 5.5486 'International Tables Vol C Tables 4.2.6.8 and 6.1.1.4'

loop_
_geom_angle_atom_site_label_1
_geom_angle_atom_site_label_2
_geom_angle_atom_site_label_3
_geom_angle
_geom_angle_site_symmetry_3
N1 C31 C30 127.4(4) .
N1 C31 C24 125.5(4) .
C30 C31 C24 107.1(4) .
N1 C31 Yb1 51.0(2) .
C30 C31 Yb1 76.4(3) .
C24 C31 Yb1 176.4(3) .
CT02 Yb1 CT01 141.202(12) .
CT02 Yb1 N1 102.89(9) .
CT01 Yb1 N1 106.33(9) .
CT02 Yb1 N2 105.78(9) .
CT01 Yb1 N2 103.45(9) .
N1 Yb1 N2 81.21(13) .
CT02 Yb1 C13 27.65(10) .
CT01 Yb1 C13 133.17(10) .
N1 Yb1 C13 84.43(14) .
N2 Yb1 C13 123.33(13) .
CT02 Yb1 C1 131.16(10) .
CT01 Yb1 C1 27.78(10) .
N1 Yb1 C1 125.84(14) .
N2 Yb1 C1 86.60(13) .
C13 Yb1 C1 142.39(15) .
CT02 Yb1 C11 27.74(12) .
CT01 Yb1 C11 121.60(13) .
N1 Yb1 C11 129.68(15) .
N2 Yb1 C11 100.33(15) .
C13 Yb1 C11 52.49(15) .
C1 Yb1 C11 104.36(16) .
CT02 Yb1 C2 113.78(10) .
CT01 Yb1 C2 27.79(10) .
N1 Yb1 C2 129.17(13) .
N2 Yb1 C2 118.40(14) .
C13 Yb1 C2 113.04(14) .
C1 Yb1 C2 31.93(14) .
C11 Yb1 C2 94.61(16) .
CT02 Yb1 C12 27.67(11) .
CT01 Yb1 C12 114.29(11) .
N1 Yb1 C12 115.74(14) .
N2 Yb1 C12 130.01(14) .
C13 Yb1 C12 31.74(14) .
C1 Yb1 C12 112.36(15) .
C11 Yb1 C12 31.71(15) .
C2 Yb1 C12 87.96(15) .
CT02 Yb1 C3 123.08(10) .
CT01 Yb1 C3 27.65(11) .
N1 Yb1 C3 98.61(14) .
N2 Yb1 C3 129.40(14) .
C13 Yb1 C3 106.82(15) .
C1 Yb1 C3 52.51(14) .
C11 Yb1 C3 116.30(17) .
C2 Yb1 C3 31.63(14) .
C12 Yb1 C3 95.91(15) .
CT02 Yb1 C14 27.54(12) .
CT01 Yb1 C14 164.67(11) .
N1 Yb1 C14 77.37(15) .
N2 Yb1 C14 91.79(14) .
C13 Yb1 C14 31.55(15) .
C1 Yb1 C14 155.98(16) .
C11 Yb1 C14 52.36(17) .
C2 Yb1 C14 140.26(15) .
C12 Yb1 C14 52.30(15) .
C3 Yb1 C14 137.97(15) .
CT02 Yb1 C15 27.30(11) .
CT01 Yb1 C15 150.19(14) .
N1 Yb1 C15 103.40(16) .
N2 Yb1 C15 78.86(14) .
C13 Yb1 C15 52.00(15) .
C1 Yb1 C15 125.60(17) .
C11 Yb1 C15 31.59(17) .
C2 Yb1 C15 125.37(17) .
C12 Yb1 C15 52.10(16) .
C3 Yb1 C15 146.81(16) .
C14 Yb1 C15 31.33(17) .
CT02 Yb1 C5 162.76(11) .
CT01 Yb1 C5 27.54(10) .
N1 Yb1 C5 94.34(14) .
N2 Yb1 C5 77.15(13) .
C13 Yb1 C5 158.76(14) .
C1 Yb1 C5 31.62(14) .
C11 Yb1 C5 135.43(16) .
C2 Yb1 C5 52.44(14) .
C12 Yb1 C5 140.36(15) .
C3 Yb1 C5 52.30(14) .
C14 Yb1 C5 167.19(15) .
C15 Yb1 C5 147.46(16) .
CT02 Yb1 C4 152.44(11) .
CT01 Yb1 C4 27.33(10) .
N1 Yb1 C4 79.09(13) .
N2 Yb1 C4 101.69(14) .
C13 Yb1 C4 128.69(14) .
C1 Yb1 C4 52.15(14) .
C11 Yb1 C4 146.20(17) .
C2 Yb1 C4 52.21(14) .
C12 Yb1 C4 126.87(15) .
C3 Yb1 C4 31.58(14) .
C14 Yb1 C4 150.66(16) .
C15 Yb1 C4 177.50(17) .
C5 Yb1 C4 31.36(14) .
N2 C30 C31 127.4(4) .
N2 C30 C26 124.9(4) .
C31 C30 C26 107.7(4) .
N2 C30 Yb1 51.2(2) .
C31 C30 Yb1 76.2(3) .
C26 C30 Yb1 176.1(3) .
CT01 C4 C5 54.2(3) .
CT01 C4 C3 54.0(3) .
C5 C4 C3 108.2(4) .
CT01 C4 C9 175.2(4) .
C5 C4 C9 124.8(4) .
C3 C4 C9 126.7(4) .
CT01 C4 Yb1 61.56(17) .
C5 C4 Yb1 74.0(2) .
C3 C4 Yb1 73.4(2) .
C9 C4 Yb1 123.2(3) .
C24 C25 C26 106.2(4) .
C24 C25 C25 126.4(3) 2_756
C26 C25 C25 127.4(3) 2_756
CT02 C15 C14 54.4(3) .
CT02 C15 C11 54.2(3) .
C14 C15 C11 108.6(4) .
CT02 C15 C20 174.8(5) .
C14 C15 C20 125.1(6) .
C11 C15 C20 126.0(6) .
CT02 C15 Yb1 61.89(19) .
C14 C15 Yb1 74.3(3) .
C11 C15 Yb1 73.6(3) .
C20 C15 Yb1 123.3(3) .
C29 N2 C30 116.5(4) .
C29 N2 Yb1 141.5(3) .
C30 N2 Yb1 102.0(3) .
C27 C28 C29 120.7(4) .
C25 C24 C23 135.8(4) .
C25 C24 C31 109.5(4) .
C23 C24 C31 114.6(4) .
C21 N1 C31 116.3(4) .
C21 N1 Yb1 141.6(3) .
C31 N1 Yb1 102.1(3) .
CT01 C3 C2 54.2(3) .
CT01 C3 C4 53.8(3) .
C2 C3 C4 108.0(4) .
CT01 C3 C8 175.5(4) .
C2 C3 C8 127.4(4) .
C4 C3 C8 124.4(4) .
CT01 C3 Yb1 62.45(17) .
C2 C3 Yb1 73.9(2) .
C4 C3 Yb1 75.0(2) .
C8 C3 Yb1 121.7(3) .
CT02 C13 C14 54.4(3) .
CT02 C13 C12 54.2(3) .
C14 C13 C12 108.6(4) .
CT02 C13 C18 176.0(4) .
C14 C13 C18 127.6(4) .
C12 C13 C18 123.6(4) .
CT02 C13 Yb1 63.17(19) .
C14 C13 Yb1 75.4(3) .
C12 C13 Yb1 74.9(3) .
C18 C13 Yb1 120.2(3) .
C28 C27 C26 119.0(4) .
N1 C21 C22 122.9(4) .
C22 C23 C24 119.3(4) .
CT02 C11 C15 53.6(3) .
CT02 C11 C12 54.0(3) .
C15 C11 C12 107.6(5) .
CT02 C11 C16 176.5(4) .
C15 C11 C16 125.8(5) .
C12 C11 C16 126.4(5) .
CT02 C11 Yb1 62.60(19) .
C15 C11 Yb1 74.9(3) .
C12 C11 Yb1 74.4(3) .
C16 C11 Yb1 120.8(3) .
N2 C29 C28 123.0(4) .
CT01 C5 C4 53.9(3) .
CT01 C5 C1 53.9(3) .
C4 C5 C1 107.8(4) .
CT01 C5 C10 175.3(4) .
C4 C5 C10 124.6(4) .
C1 C5 C10 127.3(4) .
CT01 C5 Yb1 61.92(18) .
C4 C5 Yb1 74.6(2) .
C1 C5 Yb1 72.9(2) .
C10 C5 Yb1 122.6(3) .
C23 C22 C21 121.3(4) .
CT01 C1 C5 54.2(3) .
CT01 C1 C2 54.1(3) .
C5 C1 C2 108.3(4) .
CT01 C1 C6 175.8(4) .
C5 C1 C6 127.1(4) .
C2 C1 C6 124.4(4) .
CT01 C1 Yb1 63.27(18) .
C5 C1 Yb1 75.4(3) .
C2 C1 Yb1 74.5(3) .
C6 C1 Yb1 120.7(3) .
C27 C26 C25 134.8(4) .
C27 C26 C30 115.8(4) .
C25 C26 C30 109.4(4) .
CT01 C2 C3 54.1(3) .
CT01 C2 C1 53.6(3) .
C3 C2 C1 107.7(4) .
CT01 C2 C7 169.9(4) .
C3 C2 C7 127.5(4) .
C1 C2 C7 123.7(4) .
CT01 C2 Yb1 62.72(19) .
C3 C2 Yb1 74.4(3) .
C1 C2 Yb1 73.5(3) .
C7 C2 Yb1 127.1(3) .
CT02 C14 C15 53.8(3) .
CT02 C14 C13 53.8(3) .
C15 C14 C13 107.6(5) .
CT02 C14 C19 175.9(4) .
C15 C14 C19 125.2(5) .
C13 C14 C19 127.0(5) .
CT02 C14 Yb1 61.95(19) .
C15 C14 Yb1 74.4(3) .
C13 C14 Yb1 73.1(3) .
C19 C14 Yb1 122.1(3) .
CT02 C12 C13 53.6(3) .
CT02 C12 C11 54.0(3) .
C13 C12 C11 107.6(4) .
CT02 C12 C17 170.4(4) .
C13 C12 C17 123.8(4) .
C11 C12 C17 127.7(5) .
CT02 C12 Yb1 62.36(19) .
C13 C12 Yb1 73.4(3) .
C11 C12 Yb1 73.9(3) .
C17 C12 Yb1 127.0(3) .
C2S C1S C6S 120.1(5) .
C1S C2S C3S 119.9(5) .
C5S C6S C1S 119.9(5) .
C4S C3S C2S 119.6(5) .
C5S C4S C3S 120.6(5) .
C4S C5S C6S 119.7(5) .
C1 CT01 C4 143.7(3) .
C1 CT01 C3 144.0(3) .
C4 CT01 C3 72.3(3) .
C1 CT01 C2 72.3(3) .
C4 CT01 C2 144.0(3) .
C3 CT01 C2 71.7(3) .
C1 CT01 C5 71.9(3) .
C4 CT01 C5 71.8(3) .
C3 CT01 C5 144.1(3) .
C2 CT01 C5 144.2(3) .
C1 CT01 Yb1 89.0(2) .
C4 CT01 Yb1 91.1(2) .
C3 CT01 Yb1 89.9(2) .
C2 CT01 Yb1 89.5(2) .
C5 CT01 Yb1 90.5(2) .
C15 CT02 C13 143.7(4) .
C15 CT02 C14 71.8(4) .
C13 CT02 C14 71.9(3) .
C15 CT02 C12 144.2(4) .
C13 CT02 C12 72.2(3) .
C14 CT02 C12 144.0(3) .
C15 CT02 C11 72.2(4) .
C13 CT02 C11 144.1(3) .
C14 CT02 C11 144.0(4) .
C12 CT02 C11 72.0(3) .
C15 CT02 Yb1 90.8(2) .
C13 CT02 Yb1 89.2(2) .
C14 CT02 Yb1 90.5(2) .
C12 CT02 Yb1 90.0(2) .
C11 CT02 Yb1 89.7(2) .

loop_
_geom_bond_atom_site_label_1
_geom_bond_atom_site_label_2
_geom_bond_distance
_geom_bond_site_symmetry_2
C10 C5 1.498(6) .
C7 C2 1.499(7) .
C17 C12 1.500(7) .
C31 N1 1.365(6) .
C31 C30 1.400(6) .
C31 C24 1.444(6) .
C31 Yb1 2.949(5) .
C6 C1 1.499(6) .
Yb1 CT02 2.3027(4) .
Yb1 CT01 2.3055(3) .
Yb1 N1 2.345(4) .
Yb1 N2 2.351(4) .
Yb1 C13 2.580(4) .
Yb1 C1 2.581(4) .
Yb1 C11 2.594(5) .
Yb1 C2 2.594(4) .
Yb1 C12 2.599(5) .
Yb1 C3 2.600(4) .
Yb1 C14 2.609(4) .
Yb1 C15 2.610(5) .
Yb1 C5 2.613(4) .
Yb1 C4 2.621(4) .
C30 N2 1.363(6) .
C30 C26 1.432(6) .
C4 CT01 1.204(5) .
C4 C5 1.415(6) .
C4 C3 1.421(6) .
C4 C9 1.504(6) .
C25 C24 1.410(6) .
C25 C26 1.419(6) .
C25 C25 1.463(9) 2_756
C15 CT02 1.197(5) .
C15 C14 1.409(8) .
C15 C11 1.417(8) .
C15 C20 1.509(7) .
N2 C29 1.328(6) .
C28 C27 1.377(6) .
C28 C29 1.400(6) .
C24 C23 1.416(6) .
N1 C21 1.331(6) .
C3 CT01 1.207(5) .
C3 C2 1.416(6) .
C3 C8 1.506(6) .
C18 C13 1.497(6) .
C13 CT02 1.197(5) .
C13 C14 1.411(7) .
C13 C12 1.416(6) .
C27 C26 1.407(6) .
C19 C14 1.503(7) .
C21 C22 1.396(7) .
C23 C22 1.375(6) .
C11 CT02 1.207(5) .
C11 C12 1.419(7) .
C11 C16 1.509(7) .
C5 CT01 1.208(5) .
C5 C1 1.415(6) .
C1 CT01 1.203(5) .
C1 C2 1.423(6) .
C2 CT01 1.210(5) .
C14 CT02 1.206(5) .
C12 CT02 1.207(5) .
C1S C2S 1.377(7) .
C1S C6S 1.384(7) .
C2S C3S 1.386(7) .
C6S C5S 1.380(7) .
C3S C4S 1.377(7) .
C4S C5S 1.377(7) .

loop_
_geom_torsion_atom_site_label_1
_geom_torsion_atom_site_label_2
_geom_torsion_atom_site_label_3
_geom_torsion_atom_site_label_4
_geom_torsion
_geom_torsion_site_symmetry_1
N1 C31 C30 N2 1.0(7) .
C24 C31 C30 N2 -178.7(4) .
Yb1 C31 C30 N2 0.6(4) .
N1 C31 C30 C26 -179.9(4) .
C24 C31 C30 C26 0.3(5) .
Yb1 C31 C30 C26 179.7(3) .
N1 C31 C30 Yb1 0.4(4) .
C24 C31 C30 Yb1 -179.3(3) .
CT02 Yb1 C30 N2 -87.2(3) .
CT01 Yb1 C30 N2 83.2(3) .
N1 Yb1 C30 N2 -179.6(3) .
C13 Yb1 C30 N2 -116.6(3) .
C1 Yb1 C30 N2 55.0(3) .
C11 Yb1 C30 N2 -58.1(3) .
C2 Yb1 C30 N2 67.0(3) .
C12 Yb1 C30 N2 -88.6(3) .
C3 Yb1 C30 N2 107.5(3) .
C14 Yb1 C30 N2 -102.2(3) .
C15 Yb1 C30 N2 -70.9(3) .
C5 Yb1 C30 N2 78.6(3) .
C4 Yb1 C30 N2 107.2(3) .
CT02 Yb1 C30 C31 92.1(2) .
CT01 Yb1 C30 C31 -97.4(2) .
N1 Yb1 C30 C31 -0.3(2) .
N2 Yb1 C30 C31 179.4(4) .
C13 Yb1 C30 C31 62.8(3) .
C1 Yb1 C30 C31 -125.6(2) .
C11 Yb1 C30 C31 121.3(2) .
C2 Yb1 C30 C31 -113.6(3) .
C12 Yb1 C30 C31 90.7(3) .
C3 Yb1 C30 C31 -73.2(3) .
C14 Yb1 C30 C31 77.2(3) .
C15 Yb1 C30 C31 108.5(3) .
C5 Yb1 C30 C31 -102.0(2) .
C4 Yb1 C30 C31 -73.4(2) .
CT02 Yb1 C30 C26 -84(5) .
CT01 Yb1 C30 C26 87(4) .
N1 Yb1 C30 C26 -176(5) .
N2 Yb1 C30 C26 4(4) .
C13 Yb1 C30 C26 -113(4) .
C1 Yb1 C30 C26 59(5) .
C11 Yb1 C30 C26 -54(5) .
C2 Yb1 C30 C26 71(5) .
C12 Yb1 C30 C26 -85(5) .
C3 Yb1 C30 C26 111(4) .
C14 Yb1 C30 C26 -99(5) .
C15 Yb1 C30 C26 -67(4) .
C5 Yb1 C30 C26 82(5) .
C4 Yb1 C30 C26 111(4) .
CT02 Yb1 C4 CT01 87.8(3) .
N1 Yb1 C4 CT01 -175.2(2) .
N2 Yb1 C4 CT01 -96.7(2) .
C13 Yb1 C4 CT01 111.1(2) .
C1 Yb1 C4 CT01 -20.45(18) .
C11 Yb1 C4 CT01 33.0(4) .
C2 Yb1 C4 CT01 20.30(18) .
C12 Yb1 C4 CT01 70.7(3) .
C3 Yb1 C4 CT01 57.6(3) .
C14 Yb1 C4 CT01 147.6(3) .
C15 Yb1 C4 CT01 6(4) .
C5 Yb1 C4 CT01 -57.6(3) .
CT02 Yb1 C4 C5 145.4(2) .
CT01 Yb1 C4 C5 57.6(3) .
N1 Yb1 C4 C5 -117.7(3) .
N2 Yb1 C4 C5 -39.1(3) .
C13 Yb1 C4 C5 168.7(3) .
C1 Yb1 C4 C5 37.1(3) .
C11 Yb1 C4 C5 90.6(4) .
C2 Yb1 C4 C5 77.9(3) .
C12 Yb1 C4 C5 128.2(3) .
C3 Yb1 C4 C5 115.1(4) .
C14 Yb1 C4 C5 -154.8(3) .
C15 Yb1 C4 C5 64(4) .
CT02 Yb1 C4 C3 30.2(4) .
CT01 Yb1 C4 C3 -57.6(3) .
N1 Yb1 C4 C3 127.2(3) .
N2 Yb1 C4 C3 -154.3(3) .
C13 Yb1 C4 C3 53.5(3) .
C1 Yb1 C4 C3 -78.0(3) .
C11 Yb1 C4 C3 -24.6(4) .
C2 Yb1 C4 C3 -37.3(3) .
C12 Yb1 C4 C3 13.1(3) .
C14 Yb1 C4 C3 90.0(4) .
C15 Yb1 C4 C3 -52(4) .
C5 Yb1 C4 C3 -115.1(4) .
CT02 Yb1 C4 C9 -93.2(4) .
CT01 Yb1 C4 C9 179.1(6) .
N1 Yb1 C4 C9 3.8(4) .
N2 Yb1 C4 C9 82.4(4) .
C13 Yb1 C4 C9 -69.9(4) .
C1 Yb1 C4 C9 158.6(5) .
C11 Yb1 C4 C9 -148.0(4) .
C2 Yb1 C4 C9 -160.6(5) .
C12 Yb1 C4 C9 -110.3(4) .
C3 Yb1 C4 C9 -123.4(5) .
C14 Yb1 C4 C9 -33.3(6) .
C15 Yb1 C4 C9 -175(3) .
C5 Yb1 C4 C9 121.5(5) .
CT01 Yb1 C15 CT02 92.1(3) .
N1 Yb1 C15 CT02 -92.2(3) .
N2 Yb1 C15 CT02 -170.2(3) .
C13 Yb1 C15 CT02 -20.4(2) .
C1 Yb1 C15 CT02 112.2(3) .
C11 Yb1 C15 CT02 57.8(3) .
C2 Yb1 C15 CT02 72.7(3) .
C12 Yb1 C15 CT02 20.2(2) .
C3 Yb1 C15 CT02 38.0(5) .
C14 Yb1 C15 CT02 -57.6(3) .
C5 Yb1 C15 CT02 146.6(2) .
C4 Yb1 C15 CT02 87(4) .
CT02 Yb1 C15 C14 57.6(3) .
CT01 Yb1 C15 C14 149.7(2) .
N1 Yb1 C15 C14 -34.6(3) .
N2 Yb1 C15 C14 -112.6(3) .
C13 Yb1 C15 C14 37.2(3) .
C1 Yb1 C15 C14 169.8(3) .
C11 Yb1 C15 C14 115.4(4) .
C2 Yb1 C15 C14 130.3(3) .
C12 Yb1 C15 C14 77.8(3) .
C3 Yb1 C15 C14 95.6(4) .
C5 Yb1 C15 C14 -155.8(3) .
C4 Yb1 C15 C14 144(3) .
CT02 Yb1 C15 C11 -57.8(3) .
CT01 Yb1 C15 C11 34.3(4) .
N1 Yb1 C15 C11 -150.0(3) .
N2 Yb1 C15 C11 132.0(3) .
C13 Yb1 C15 C11 -78.2(3) .
C1 Yb1 C15 C11 54.4(3) .
C2 Yb1 C15 C11 14.9(4) .
C12 Yb1 C15 C11 -37.6(3) .
C3 Yb1 C15 C11 -19.8(5) .
C14 Yb1 C15 C11 -115.4(4) .
C5 Yb1 C15 C11 88.8(4) .
C4 Yb1 C15 C11 29(4) .
CT02 Yb1 C15 C20 179.6(8) .
CT01 Yb1 C15 C20 -88.3(6) .
N1 Yb1 C15 C20 87.4(6) .
N2 Yb1 C15 C20 9.4(5) .
C13 Yb1 C15 C20 159.2(6) .
C1 Yb1 C15 C20 -68.2(6) .
C11 Yb1 C15 C20 -122.6(7) .
C2 Yb1 C15 C20 -107.7(6) .
C12 Yb1 C15 C20 -160.2(6) .
C3 Yb1 C15 C20 -142.4(5) .
C14 Yb1 C15 C20 122.0(7) .
C5 Yb1 C15 C20 -33.8(7) .
C4 Yb1 C15 C20 -94(4) .
C31 C30 N2 C29 -179.2(4) .
C26 C30 N2 C29 1.9(6) .
Yb1 C30 N2 C29 -178.4(4) .
C31 C30 N2 Yb1 -0.8(5) .
C26 C30 N2 Yb1 -179.7(4) .
CT02 Yb1 N2 C29 -80.9(5) .
CT01 Yb1 N2 C29 73.3(5) .
N1 Yb1 N2 C29 178.1(5) .
C13 Yb1 N2 C29 -104.6(5) .
C1 Yb1 N2 C29 51.0(5) .
C11 Yb1 N2 C29 -53.0(5) .
C2 Yb1 N2 C29 48.1(5) .
C12 Yb1 N2 C29 -65.6(5) .
C3 Yb1 N2 C29 84.1(5) .
C14 Yb1 N2 C29 -105.0(5) .
C15 Yb1 N2 C29 -76.3(5) .
C5 Yb1 N2 C29 81.5(5) .
C4 Yb1 N2 C29 101.2(5) .
CT02 Yb1 N2 C30 101.3(2) .
CT01 Yb1 N2 C30 -104.5(2) .
N1 Yb1 N2 C30 0.3(3) .
C13 Yb1 N2 C30 77.6(3) .
C1 Yb1 N2 C30 -126.8(3) .
C11 Yb1 N2 C30 129.2(3) .
C2 Yb1 N2 C30 -129.7(3) .
C12 Yb1 N2 C30 116.7(3) .
C3 Yb1 N2 C30 -93.7(3) .
C14 Yb1 N2 C30 77.2(3) .
C15 Yb1 N2 C30 105.9(3) .
C5 Yb1 N2 C30 -96.2(3) .
C4 Yb1 N2 C30 -76.6(3) .
C26 C25 C24 C23 177.0(5) .
C25 C25 C24 C23 -3.1(9) 2_756
C26 C25 C24 C31 0.3(5) .
C25 C25 C24 C31 -179.8(5) 2_756
N1 C31 C24 C25 179.8(4) .
C30 C31 C24 C25 -0.4(5) .
Yb1 C31 C24 C25 -170(5) .
N1 C31 C24 C23 2.3(6) .
C30 C31 C24 C23 -177.9(4) .
Yb1 C31 C24 C23 12(5) .
C30 C31 N1 C21 -179.9(4) .
C24 C31 N1 C21 -0.1(6) .
Yb1 C31 N1 C21 -179.3(4) .
C30 C31 N1 Yb1 -0.6(5) .
C24 C31 N1 Yb1 179.2(4) .
CT02 Yb1 N1 C21 74.8(5) .
CT01 Yb1 N1 C21 -79.4(5) .
N2 Yb1 N1 C21 179.1(5) .
C13 Yb1 N1 C21 54.1(5) .
C1 Yb1 N1 C21 -101.6(5) .
C11 Yb1 N1 C21 82.9(5) .
C2 Yb1 N1 C21 -61.2(5) .
C12 Yb1 N1 C21 48.7(5) .
C3 Yb1 N1 C21 -52.1(5) .
C14 Yb1 N1 C21 85.3(5) .
C15 Yb1 N1 C21 102.8(5) .
C5 Yb1 N1 C21 -104.6(5) .
C4 Yb1 N1 C21 -77.1(5) .
CT02 Yb1 N1 C31 -104.2(2) .
CT01 Yb1 N1 C31 101.6(2) .
N2 Yb1 N1 C31 0.1(3) .
C13 Yb1 N1 C31 -124.9(3) .
C1 Yb1 N1 C31 79.4(3) .
C11 Yb1 N1 C31 -96.1(3) .
C2 Yb1 N1 C31 119.7(3) .
C12 Yb1 N1 C31 -130.3(3) .
C3 Yb1 N1 C31 128.9(3) .
C14 Yb1 N1 C31 -93.8(3) .
C15 Yb1 N1 C31 -76.2(3) .
C5 Yb1 N1 C31 76.4(3) .
C4 Yb1 N1 C31 103.9(3) .
C5 C4 C3 CT01 0.2(3) .
C9 C4 C3 CT01 -174.1(5) .
Yb1 C4 C3 CT01 66.57(16) .
CT01 C4 C3 C2 0.6(3) .
C5 C4 C3 C2 0.8(5) .
C9 C4 C3 C2 -173.5(4) .
Yb1 C4 C3 C2 67.2(3) .
CT01 C4 C3 C8 175.0(5) .
C5 C4 C3 C8 175.2(4) .
C9 C4 C3 C8 0.9(7) .
Yb1 C4 C3 C8 -118.4(4) .
CT01 C4 C3 Yb1 -66.57(16) .
C5 C4 C3 Yb1 -66.3(3) .
C9 C4 C3 Yb1 119.3(4) .
CT02 Yb1 C3 CT01 139.53(15) .
N1 Yb1 C3 CT01 -108.9(2) .
N2 Yb1 C3 CT01 -23.2(3) .
C13 Yb1 C3 CT01 164.4(2) .
C1 Yb1 C3 CT01 20.17(18) .
C11 Yb1 C3 CT01 108.4(2) .
C2 Yb1 C3 CT01 57.6(3) .
C12 Yb1 C3 CT01 133.9(2) .
C14 Yb1 C3 CT01 170.5(2) .
C15 Yb1 C3 CT01 119.8(3) .
C5 Yb1 C3 CT01 -20.05(18) .
C4 Yb1 C3 CT01 -56.6(3) .
CT02 Yb1 C3 C2 81.9(3) .
CT01 Yb1 C3 C2 -57.6(3) .
N1 Yb1 C3 C2 -166.5(3) .
N2 Yb1 C3 C2 -80.8(3) .
C13 Yb1 C3 C2 106.8(3) .
C1 Yb1 C3 C2 -37.4(3) .
C11 Yb1 C3 C2 50.9(3) .
C12 Yb1 C3 C2 76.3(3) .
C14 Yb1 C3 C2 112.9(3) .
C15 Yb1 C3 C2 62.2(4) .
C5 Yb1 C3 C2 -77.6(3) .
C4 Yb1 C3 C2 -114.2(4) .
CT02 Yb1 C3 C4 -163.9(2) .
CT01 Yb1 C3 C4 56.6(3) .
N1 Yb1 C3 C4 -52.3(3) .
N2 Yb1 C3 C4 33.4(3) .
C13 Yb1 C3 C4 -139.0(3) .
C1 Yb1 C3 C4 76.8(3) .
C11 Yb1 C3 C4 165.0(3) .
C2 Yb1 C3 C4 114.2(4) .
C12 Yb1 C3 C4 -169.5(3) .
C14 Yb1 C3 C4 -133.0(3) .
C15 Yb1 C3 C4 176.4(3) .
C5 Yb1 C3 C4 36.5(3) .
CT02 Yb1 C3 C8 -42.4(4) .
CT01 Yb1 C3 C8 178.0(5) .
N1 Yb1 C3 C8 69.1(4) .
N2 Yb1 C3 C8 154.8(3) .
C13 Yb1 C3 C8 -17.6(4) .
C1 Yb1 C3 C8 -161.8(5) .
C11 Yb1 C3 C8 -73.5(4) .
C2 Yb1 C3 C8 -124.4(5) .
C12 Yb1 C3 C8 -48.1(4) .
C14 Yb1 C3 C8 -11.5(5) .
C15 Yb1 C3 C8 -62.1(5) .
C5 Yb1 C3 C8 158.0(5) .
C4 Yb1 C3 C8 121.4(5) .
CT01 Yb1 C13 CT02 -120.80(17) .
N1 Yb1 C13 CT02 132.0(2) .
N2 Yb1 C13 CT02 56.4(3) .
C1 Yb1 C13 CT02 -81.2(3) .
C11 Yb1 C13 CT02 -20.1(2) .
C2 Yb1 C13 CT02 -97.6(2) .
C12 Yb1 C13 CT02 -57.2(3) .
C3 Yb1 C13 CT02 -130.7(2) .
C14 Yb1 C13 CT02 57.1(3) .
C15 Yb1 C13 CT02 20.2(2) .
C5 Yb1 C13 CT02 -140.4(3) .
C4 Yb1 C13 CT02 -156.77(18) .
CT02 Yb1 C13 C14 -57.1(3) .
CT01 Yb1 C13 C14 -177.9(2) .
N1 Yb1 C13 C14 74.9(3) .
N2 Yb1 C13 C14 -0.8(4) .
C1 Yb1 C13 C14 -138.3(3) .
C11 Yb1 C13 C14 -77.2(3) .
C2 Yb1 C13 C14 -154.7(3) .
C12 Yb1 C13 C14 -114.3(4) .
C3 Yb1 C13 C14 172.2(3) .
C15 Yb1 C13 C14 -37.0(3) .
C5 Yb1 C13 C14 162.5(4) .
C4 Yb1 C13 C14 146.1(3) .
CT02 Yb1 C13 C12 57.2(3) .
CT01 Yb1 C13 C12 -63.6(3) .
N1 Yb1 C13 C12 -170.8(3) .
N2 Yb1 C13 C12 113.5(3) .
C1 Yb1 C13 C12 -24.0(4) .
C11 Yb1 C13 C12 37.1(3) .
C2 Yb1 C13 C12 -40.4(3) .
C3 Yb1 C13 C12 -73.5(3) .
C14 Yb1 C13 C12 114.3(4) .
C15 Yb1 C13 C12 77.4(3) .
C5 Yb1 C13 C12 -83.2(5) .
C4 Yb1 C13 C12 -99.6(3) .
CT02 Yb1 C13 C18 177.6(5) .
CT01 Yb1 C13 C18 56.8(4) .
N1 Yb1 C13 C18 -50.4(4) .
N2 Yb1 C13 C18 -126.0(3) .
C1 Yb1 C13 C18 96.4(4) .
C11 Yb1 C13 C18 157.5(4) .
C2 Yb1 C13 C18 80.0(4) .
C12 Yb1 C13 C18 120.4(5) .
C3 Yb1 C13 C18 46.9(4) .
C14 Yb1 C13 C18 -125.3(5) .
C15 Yb1 C13 C18 -162.2(4) .
C5 Yb1 C13 C18 37.2(6) .
C4 Yb1 C13 C18 20.8(4) .
C29 C28 C27 C26 2.0(7) .
C31 N1 C21 C22 -1.5(6) .
Yb1 N1 C21 C22 179.6(3) .
C25 C24 C23 C22 -179.6(5) .
C31 C24 C23 C22 -2.9(6) .
C14 C15 C11 CT02 0.3(3) .
C20 C15 C11 CT02 -173.6(6) .
Yb1 C15 C11 CT02 66.87(17) .
CT02 C15 C11 C12 0.9(3) .
C14 C15 C11 C12 1.2(5) .
C20 C15 C11 C12 -172.7(5) .
Yb1 C15 C11 C12 67.8(3) .
CT02 C15 C11 C16 175.8(5) .
C14 C15 C11 C16 176.1(4) .
C20 C15 C11 C16 2.2(8) .
Yb1 C15 C11 C16 -117.3(5) .
CT02 C15 C11 Yb1 -66.87(17) .
C14 C15 C11 Yb1 -66.6(3) .
C20 C15 C11 Yb1 119.6(5) .
CT01 Yb1 C11 CT02 142.75(19) .
N1 Yb1 C11 CT02 -17.2(4) .
N2 Yb1 C11 CT02 -104.3(2) .
C13 Yb1 C11 CT02 20.04(19) .
C1 Yb1 C11 CT02 166.6(2) .
C2 Yb1 C11 CT02 135.7(3) .
C12 Yb1 C11 CT02 57.2(3) .
C3 Yb1 C11 CT02 111.6(3) .
C14 Yb1 C11 CT02 -20.1(2) .
C15 Yb1 C11 CT02 -56.5(3) .
C5 Yb1 C11 CT02 173.56(18) .
C4 Yb1 C11 CT02 125.7(3) .
CT02 Yb1 C11 C15 56.5(3) .
CT01 Yb1 C11 C15 -160.8(3) .
N1 Yb1 C11 C15 39.3(4) .
N2 Yb1 C11 C15 -47.8(3) .
C13 Yb1 C11 C15 76.5(3) .
C1 Yb1 C11 C15 -137.0(3) .
C2 Yb1 C11 C15 -167.8(3) .
C12 Yb1 C11 C15 113.6(4) .
C3 Yb1 C11 C15 168.1(3) .
C14 Yb1 C11 C15 36.4(3) .
C5 Yb1 C11 C15 -130.0(3) .
C4 Yb1 C11 C15 -177.8(3) .
CT02 Yb1 C11 C12 -57.2(3) .
CT01 Yb1 C11 C12 85.6(3) .
N1 Yb1 C11 C12 -74.4(4) .
N2 Yb1 C11 C12 -161.5(3) .
C13 Yb1 C11 C12 -37.1(3) .
C1 Yb1 C11 C12 109.4(3) .
C2 Yb1 C11 C12 78.5(3) .
C3 Yb1 C11 C12 54.5(3) .
C14 Yb1 C11 C12 -77.2(3) .
C15 Yb1 C11 C12 -113.6(4) .
C5 Yb1 C11 C12 116.4(3) .
C4 Yb1 C11 C12 68.5(4) .
CT02 Yb1 C11 C16 179.4(7) .
CT01 Yb1 C11 C16 -37.9(5) .
N1 Yb1 C11 C16 162.2(4) .
N2 Yb1 C11 C16 75.1(5) .
C13 Yb1 C11 C16 -160.6(6) .
C1 Yb1 C11 C16 -14.0(5) .
C2 Yb1 C11 C16 -44.9(5) .
C12 Yb1 C11 C16 -123.5(6) .
C3 Yb1 C11 C16 -69.0(5) .
C14 Yb1 C11 C16 159.3(6) .
C15 Yb1 C11 C16 122.9(6) .
C5 Yb1 C11 C16 -7.1(6) .
C4 Yb1 C11 C16 -54.9(6) .
C30 N2 C29 C28 -2.4(6) .
Yb1 N2 C29 C28 -179.9(3) .
C27 C28 C29 N2 0.5(7) .
C3 C4 C5 CT01 -0.2(3) .
C9 C4 C5 CT01 174.2(5) .
Yb1 C4 C5 CT01 -66.18(16) .
CT01 C4 C5 C1 0.2(3) .
C3 C4 C5 C1 0.0(5) .
C9 C4 C5 C1 174.5(4) .
Yb1 C4 C5 C1 -65.9(3) .
CT01 C4 C5 C10 -174.5(5) .
C3 C4 C5 C10 -174.7(4) .
C9 C4 C5 C10 -0.3(7) .
Yb1 C4 C5 C10 119.3(4) .
CT01 C4 C5 Yb1 66.18(16) .
C3 C4 C5 Yb1 66.0(3) .
C9 C4 C5 Yb1 -119.6(4) .
CT02 Yb1 C5 CT01 -60.5(5) .
N1 Yb1 C5 CT01 117.7(2) .
N2 Yb1 C5 CT01 -162.4(2) .
C13 Yb1 C5 CT01 31.9(5) .
C1 Yb1 C5 CT01 -57.7(3) .
C11 Yb1 C5 CT01 -70.6(3) .
C2 Yb1 C5 CT01 -20.14(18) .
C12 Yb1 C5 CT01 -23.1(4) .
C3 Yb1 C5 CT01 20.12(18) .
C14 Yb1 C5 CT01 166.7(6) .
C15 Yb1 C5 CT01 -118.9(3) .
C4 Yb1 C5 CT01 56.9(3) .
CT02 Yb1 C5 C4 -117.4(4) .
CT01 Yb1 C5 C4 -56.9(3) .
N1 Yb1 C5 C4 60.7(3) .
N2 Yb1 C5 C4 140.7(3) .
C13 Yb1 C5 C4 -25.1(6) .
C1 Yb1 C5 C4 -114.6(4) .
C11 Yb1 C5 C4 -127.6(3) .
C2 Yb1 C5 C4 -77.1(3) .
C12 Yb1 C5 C4 -80.0(3) .
C3 Yb1 C5 C4 -36.8(3) .
C14 Yb1 C5 C4 109.8(7) .
C15 Yb1 C5 C4 -175.8(3) .
CT02 Yb1 C5 C1 -2.8(5) .
CT01 Yb1 C5 C1 57.7(3) .
N1 Yb1 C5 C1 175.3(3) .
N2 Yb1 C5 C1 -104.7(3) .
C13 Yb1 C5 C1 89.5(5) .
C11 Yb1 C5 C1 -13.0(4) .
C2 Yb1 C5 C1 37.5(2) .
C12 Yb1 C5 C1 34.6(4) .
C3 Yb1 C5 C1 77.8(3) .
C14 Yb1 C5 C1 -135.6(7) .
C15 Yb1 C5 C1 -61.3(4) .
C4 Yb1 C5 C1 114.6(4) .
CT02 Yb1 C5 C10 121.0(4) .
CT01 Yb1 C5 C10 -178.5(5) .
N1 Yb1 C5 C10 -60.8(4) .
N2 Yb1 C5 C10 19.1(4) .
C13 Yb1 C5 C10 -146.6(4) .
C1 Yb1 C5 C10 123.8(5) .
C11 Yb1 C5 C10 110.9(4) .
C2 Yb1 C5 C10 161.4(5) .
C12 Yb1 C5 C10 158.4(3) .
C3 Yb1 C5 C10 -158.4(5) .
C14 Yb1 C5 C10 -11.8(9) .
C15 Yb1 C5 C10 62.6(5) .
C4 Yb1 C5 C10 -121.6(5) .
C24 C23 C22 C21 1.6(7) .
N1 C21 C22 C23 0.8(7) .
C4 C5 C1 CT01 -0.2(3) .
C10 C5 C1 CT01 174.3(5) .
Yb1 C5 C1 CT01 -67.32(17) .
CT01 C5 C1 C2 -0.6(3) .
C4 C5 C1 C2 -0.8(5) .
C10 C5 C1 C2 173.7(4) .
Yb1 C5 C1 C2 -67.9(3) .
CT01 C5 C1 C6 -175.0(5) .
C4 C5 C1 C6 -175.2(4) .
C10 C5 C1 C6 -0.7(7) .
Yb1 C5 C1 C6 117.7(4) .
CT01 C5 C1 Yb1 67.32(17) .
C4 C5 C1 Yb1 67.1(3) .
C10 C5 C1 Yb1 -118.4(4) .
CT02 Yb1 C1 CT01 -124.17(16) .
N1 Yb1 C1 CT01 51.2(3) .
N2 Yb1 C1 CT01 127.8(2) .
C13 Yb1 C1 CT01 -86.6(3) .
C11 Yb1 C1 CT01 -132.4(2) .
C2 Yb1 C1 CT01 -57.1(2) .
C12 Yb1 C1 CT01 -100.0(2) .
C3 Yb1 C1 CT01 -20.09(18) .
C14 Yb1 C1 CT01 -145.5(3) .
C15 Yb1 C1 CT01 -158.51(19) .
C5 Yb1 C1 CT01 57.0(3) .
C4 Yb1 C1 CT01 20.13(18) .
CT02 Yb1 C1 C5 178.9(2) .
CT01 Yb1 C1 C5 -57.0(3) .
N1 Yb1 C1 C5 -5.8(3) .
N2 Yb1 C1 C5 70.8(3) .
C13 Yb1 C1 C5 -143.6(3) .
C11 Yb1 C1 C5 170.6(3) .
C2 Yb1 C1 C5 -114.1(4) .
C12 Yb1 C1 C5 -157.0(3) .
C3 Yb1 C1 C5 -77.0(3) .
C14 Yb1 C1 C5 157.6(3) .
C15 Yb1 C1 C5 144.5(3) .
C4 Yb1 C1 C5 -36.8(3) .
CT02 Yb1 C1 C2 -67.0(3) .
CT01 Yb1 C1 C2 57.1(2) .
N1 Yb1 C1 C2 108.3(3) .
N2 Yb1 C1 C2 -175.1(3) .
C13 Yb1 C1 C2 -29.5(4) .
C11 Yb1 C1 C2 -75.3(3) .
C12 Yb1 C1 C2 -42.9(3) .
C3 Yb1 C1 C2 37.1(3) .
C14 Yb1 C1 C2 -88.3(4) .
C15 Yb1 C1 C2 -101.4(3) .
C5 Yb1 C1 C2 114.1(4) .
C4 Yb1 C1 C2 77.3(3) .
CT02 Yb1 C1 C6 54.1(4) .
CT01 Yb1 C1 C6 178.3(5) .
N1 Yb1 C1 C6 -130.5(3) .
N2 Yb1 C1 C6 -53.9(4) .
C13 Yb1 C1 C6 91.7(4) .
C11 Yb1 C1 C6 45.9(4) .
C2 Yb1 C1 C6 121.2(5) .
C12 Yb1 C1 C6 78.3(4) .
C3 Yb1 C1 C6 158.2(4) .
C14 Yb1 C1 C6 32.9(6) .
C15 Yb1 C1 C6 19.8(4) .
C5 Yb1 C1 C6 -124.7(5) .
C4 Yb1 C1 C6 -161.6(4) .
C28 C27 C26 C25 179.7(5) .
C28 C27 C26 C30 -2.4(6) .
C24 C25 C26 C27 177.9(5) .
C25 C25 C26 C27 -2.0(9) 2_756
C24 C25 C26 C30 0.0(5) .
C25 C25 C26 C30 -180.0(5) 2_756
N2 C30 C26 C27 0.5(6) .
C31 C30 C26 C27 -178.6(4) .
Yb1 C30 C26 C27 -3(5) .
N2 C30 C26 C25 178.9(4) .
C31 C30 C26 C25 -0.2(5) .
Yb1 C30 C26 C25 175(4) .
C4 C3 C2 CT01 -0.6(3) .
C8 C3 C2 CT01 -174.8(5) .
Yb1 C3 C2 CT01 67.31(16) .
CT01 C3 C2 C1 -0.7(3) .
C4 C3 C2 C1 -1.3(5) .
C8 C3 C2 C1 -175.5(4) .
Yb1 C3 C2 C1 66.6(3) .
CT01 C3 C2 C7 167.5(5) .
C4 C3 C2 C7 167.0(4) .
C8 C3 C2 C7 -7.2(8) .
Yb1 C3 C2 C7 -125.1(5) .
CT01 C3 C2 Yb1 -67.31(16) .
C4 C3 C2 Yb1 -67.9(3) .
C8 C3 C2 Yb1 117.9(5) .
C5 C1 C2 CT01 0.6(3) .
C6 C1 C2 CT01 175.2(5) .
Yb1 C1 C2 CT01 -67.92(17) .
CT01 C1 C2 C3 0.7(3) .
C5 C1 C2 C3 1.3(5) .
C6 C1 C2 C3 175.9(4) .
Yb1 C1 C2 C3 -67.2(3) .
CT01 C1 C2 C7 -168.1(5) .
C5 C1 C2 C7 -167.5(4) .
C6 C1 C2 C7 7.1(7) .
Yb1 C1 C2 C7 124.0(4) .
CT01 C1 C2 Yb1 67.92(17) .
C5 C1 C2 Yb1 68.5(3) .
C6 C1 C2 Yb1 -116.9(4) .
CT02 Yb1 C2 CT01 -172.14(15) .
N1 Yb1 C2 CT01 -39.8(3) .
N2 Yb1 C2 CT01 62.7(2) .
C13 Yb1 C2 CT01 -141.97(19) .
C1 Yb1 C2 CT01 57.1(3) .
C11 Yb1 C2 CT01 167.1(2) .
C12 Yb1 C2 CT01 -161.9(2) .
C3 Yb1 C2 CT01 -57.2(3) .
C14 Yb1 C2 CT01 -162.4(2) .
C15 Yb1 C2 CT01 159.27(19) .
C5 Yb1 C2 CT01 19.96(18) .
C4 Yb1 C2 CT01 -19.98(18) .
CT02 Yb1 C2 C3 -115.0(3) .
CT01 Yb1 C2 C3 57.2(3) .
N1 Yb1 C2 C3 17.4(3) .
N2 Yb1 C2 C3 119.9(3) .
C13 Yb1 C2 C3 -84.8(3) .
C1 Yb1 C2 C3 114.3(4) .
C11 Yb1 C2 C3 -135.8(3) .
C12 Yb1 C2 C3 -104.7(3) .
C14 Yb1 C2 C3 -105.2(3) .
C15 Yb1 C2 C3 -143.6(3) .
C5 Yb1 C2 C3 77.1(3) .
C4 Yb1 C2 C3 37.2(3) .
CT02 Yb1 C2 C1 130.8(2) .
CT01 Yb1 C2 C1 -57.1(3) .
N1 Yb1 C2 C1 -96.9(3) .
N2 Yb1 C2 C1 5.6(3) .
C13 Yb1 C2 C1 160.9(3) .
C11 Yb1 C2 C1 110.0(3) .
C12 Yb1 C2 C1 141.0(3) .
C3 Yb1 C2 C1 -114.3(4) .
C14 Yb1 C2 C1 140.5(3) .
C15 Yb1 C2 C1 102.2(3) .
C5 Yb1 C2 C1 -37.1(3) .
C4 Yb1 C2 C1 -77.1(3) .
CT02 Yb1 C2 C7 10.6(4) .
CT01 Yb1 C2 C7 -177.3(6) .
N1 Yb1 C2 C7 142.9(4) .
N2 Yb1 C2 C7 -114.6(4) .
C13 Yb1 C2 C7 40.8(4) .
C1 Yb1 C2 C7 -120.2(5) .
C11 Yb1 C2 C7 -10.2(4) .
C12 Yb1 C2 C7 20.8(4) .
C3 Yb1 C2 C7 125.5(5) .
C14 Yb1 C2 C7 20.3(5) .
C15 Yb1 C2 C7 -18.0(5) .
C5 Yb1 C2 C7 -157.3(5) .
C4 Yb1 C2 C7 162.8(5) .
C11 C15 C14 CT02 -0.3(3) .
C20 C15 C14 CT02 173.6(6) .
Yb1 C15 C14 CT02 -66.39(17) .
CT02 C15 C14 C13 0.3(3) .
C11 C15 C14 C13 0.0(5) .
C20 C15 C14 C13 173.9(5) .
Yb1 C15 C14 C13 -66.1(3) .
CT02 C15 C14 C19 -175.1(5) .
C11 C15 C14 C19 -175.4(4) .
C20 C15 C14 C19 -1.4(8) .
Yb1 C15 C14 C19 118.5(5) .
CT02 C15 C14 Yb1 66.39(17) .
C11 C15 C14 Yb1 66.1(3) .
C20 C15 C14 Yb1 -120.0(5) .
C12 C13 C14 CT02 -0.9(3) .
C18 C13 C14 CT02 -175.6(5) .
Yb1 C13 C14 CT02 67.26(17) .
CT02 C13 C14 C15 -0.3(3) .
C12 C13 C14 C15 -1.2(5) .
C18 C13 C14 C15 -175.9(4) .
Yb1 C13 C14 C15 67.0(3) .
CT02 C13 C14 C19 175.0(5) .
C12 C13 C14 C19 174.1(4) .
C18 C13 C14 C19 -0.7(8) .
Yb1 C13 C14 C19 -117.8(5) .
CT02 C13 C14 Yb1 -67.26(17) .
C12 C13 C14 Yb1 -68.1(3) .
C18 C13 C14 Yb1 117.1(5) .
CT01 Yb1 C14 CT02 -51.7(6) .
N1 Yb1 C14 CT02 -157.5(3) .
N2 Yb1 C14 CT02 121.9(2) .
C13 Yb1 C14 CT02 -57.4(3) .
C1 Yb1 C14 CT02 36.2(5) .
C11 Yb1 C14 CT02 20.2(2) .
C2 Yb1 C14 CT02 -19.5(4) .
C12 Yb1 C14 CT02 -20.16(19) .
C3 Yb1 C14 CT02 -68.6(3) .
C15 Yb1 C14 CT02 56.9(3) .
C5 Yb1 C14 CT02 151.9(6) .
C4 Yb1 C14 CT02 -120.1(3) .
CT02 Yb1 C14 C15 -56.9(3) .
CT01 Yb1 C14 C15 -108.6(5) .
N1 Yb1 C14 C15 145.6(3) .
N2 Yb1 C14 C15 65.0(3) .
C13 Yb1 C14 C15 -114.4(5) .
C1 Yb1 C14 C15 -20.7(5) .
C11 Yb1 C14 C15 -36.7(3) .
C2 Yb1 C14 C15 -76.4(4) .
C12 Yb1 C14 C15 -77.1(3) .
C3 Yb1 C14 C15 -125.5(3) .
C5 Yb1 C14 C15 95.0(8) .
C4 Yb1 C14 C15 -177.0(3) .
CT02 Yb1 C14 C13 57.4(3) .
CT01 Yb1 C14 C13 5.7(7) .
N1 Yb1 C14 C13 -100.1(3) .
N2 Yb1 C14 C13 179.4(3) .
C1 Yb1 C14 C13 93.7(4) .
C11 Yb1 C14 C13 77.7(3) .
C2 Yb1 C14 C13 37.9(4) .
C12 Yb1 C14 C13 37.3(3) .
C3 Yb1 C14 C13 -11.2(4) .
C15 Yb1 C14 C13 114.4(5) .
C5 Yb1 C14 C13 -150.6(6) .
C4 Yb1 C14 C13 -62.7(4) .
CT02 Yb1 C14 C19 -179.0(6) .
CT01 Yb1 C14 C19 129.3(4) .
N1 Yb1 C14 C19 23.5(4) .
N2 Yb1 C14 C19 -57.1(4) .
C13 Yb1 C14 C19 123.5(6) .
C1 Yb1 C14 C19 -142.8(4) .
C11 Yb1 C14 C19 -158.8(5) .
C2 Yb1 C14 C19 161.5(4) .
C12 Yb1 C14 C19 160.8(5) .
C3 Yb1 C14 C19 112.4(4) .
C15 Yb1 C14 C19 -122.1(6) .
C5 Yb1 C14 C19 -27.1(10) .
C4 Yb1 C14 C19 60.9(6) .
C14 C13 C12 CT02 0.9(3) .
C18 C13 C12 CT02 175.9(5) .
Yb1 C13 C12 CT02 -67.57(17) .
CT02 C13 C12 C11 1.0(3) .
C14 C13 C12 C11 1.9(5) .
C18 C13 C12 C11 176.9(4) .
Yb1 C13 C12 C11 -66.6(3) .
CT02 C13 C12 C17 -168.7(5) .
C14 C13 C12 C17 -167.8(4) .
C18 C13 C12 C17 7.2(7) .
Yb1 C13 C12 C17 123.7(4) .
CT02 C13 C12 Yb1 67.57(17) .
C14 C13 C12 Yb1 68.5(3) .
C18 C13 C12 Yb1 -116.5(4) .
C15 C11 C12 CT02 -0.9(3) .
C16 C11 C12 CT02 -175.7(5) .
Yb1 C11 C12 CT02 67.21(17) .
CT02 C11 C12 C13 -1.0(3) .
C15 C11 C12 C13 -1.9(5) .
C16 C11 C12 C13 -176.8(4) .
Yb1 C11 C12 C13 66.2(3) .
CT02 C11 C12 C17 168.2(5) .
C15 C11 C12 C17 167.3(4) .
C16 C11 C12 C17 -7.6(8) .
Yb1 C11 C12 C17 -124.6(5) .
CT02 C11 C12 Yb1 -67.21(17) .
C15 C11 C12 Yb1 -68.1(3) .
C16 C11 C12 Yb1 117.1(5) .
CT01 Yb1 C12 CT02 -168.66(15) .
N1 Yb1 C12 CT02 67.3(2) .
N2 Yb1 C12 CT02 -33.3(3) .
C13 Yb1 C12 CT02 57.1(3) .
C1 Yb1 C12 CT02 -138.4(2) .
C11 Yb1 C12 CT02 -57.4(3) .
C2 Yb1 C12 CT02 -159.5(2) .
C3 Yb1 C12 CT02 169.8(2) .
C14 Yb1 C12 CT02 20.1(2) .
C15 Yb1 C12 CT02 -19.9(2) .
C5 Yb1 C12 CT02 -157.19(19) .
C4 Yb1 C12 CT02 162.96(18) .
CT02 Yb1 C12 C13 -57.1(3) .
CT01 Yb1 C12 C13 134.2(2) .
N1 Yb1 C12 C13 10.2(3) .
N2 Yb1 C12 C13 -90.4(3) .
C1 Yb1 C12 C13 164.5(3) .
C11 Yb1 C12 C13 -114.5(4) .
C2 Yb1 C12 C13 143.4(3) .
C3 Yb1 C12 C13 112.7(3) .
C14 Yb1 C12 C13 -37.1(3) .
C15 Yb1 C12 C13 -77.0(3) .
C5 Yb1 C12 C13 145.7(3) .
C4 Yb1 C12 C13 105.8(3) .
CT02 Yb1 C12 C11 57.4(3) .
CT01 Yb1 C12 C11 -111.3(3) .
N1 Yb1 C12 C11 124.6(3) .
N2 Yb1 C12 C11 24.1(4) .
C13 Yb1 C12 C11 114.5(4) .
C1 Yb1 C12 C11 -81.1(3) .
C2 Yb1 C12 C11 -102.2(3) .
C3 Yb1 C12 C11 -132.8(3) .
C14 Yb1 C12 C11 77.4(3) .
C15 Yb1 C12 C11 37.5(3) .
C5 Yb1 C12 C11 -99.8(4) .
C4 Yb1 C12 C11 -139.7(3) .
CT02 Yb1 C12 C17 -177.2(6) .
CT01 Yb1 C12 C17 14.1(4) .
N1 Yb1 C12 C17 -109.9(4) .
N2 Yb1 C12 C17 149.5(4) .
C13 Yb1 C12 C17 -120.1(5) .
C1 Yb1 C12 C17 44.4(4) .
C11 Yb1 C12 C17 125.4(6) .
C2 Yb1 C12 C17 23.3(4) .
C3 Yb1 C12 C17 -7.4(4) .
C14 Yb1 C12 C17 -157.1(5) .
C15 Yb1 C12 C17 162.9(5) .
C5 Yb1 C12 C17 25.6(5) .
C4 Yb1 C12 C17 -14.2(5) .
C6S C1S C2S C3S -0.1(8) .
C2S C1S C6S C5S 0.1(8) .
C1S C2S C3S C4S -0.3(8) .
C2S C3S C4S C5S 0.6(7) .
C3S C4S C5S C6S -0.6(7) .
C1S C6S C5S C4S 0.2(7) .
C5 C1 CT01 C4 0.5(5) .
C2 C1 CT01 C4 179.7(4) .
C6 C1 CT01 C4 110(6) .
Yb1 C1 CT01 C4 -90.5(4) .
C5 C1 CT01 C3 179.3(5) .
C2 C1 CT01 C3 -1.4(5) .
C6 C1 CT01 C3 -71(6) .
Yb1 C1 CT01 C3 88.4(4) .
C5 C1 CT01 C2 -179.3(3) .
C6 C1 CT01 C2 -70(6) .
Yb1 C1 CT01 C2 89.8(2) .
C2 C1 CT01 C5 179.3(3) .
C6 C1 CT01 C5 109(6) .
Yb1 C1 CT01 C5 -90.9(2) .
C5 C1 CT01 Yb1 90.9(2) .
C2 C1 CT01 Yb1 -89.8(2) .
C6 C1 CT01 Yb1 -160(6) .
C5 C4 CT01 C1 -0.5(5) .
C3 C4 CT01 C1 179.3(4) .
C9 C4 CT01 C1 -81(6) .
Yb1 C4 CT01 C1 89.7(4) .
C5 C4 CT01 C3 -179.7(3) .
C9 C4 CT01 C3 100(6) .
Yb1 C4 CT01 C3 -89.5(2) .
C5 C4 CT01 C2 179.1(5) .
C3 C4 CT01 C2 -1.1(5) .
C9 C4 CT01 C2 99(6) .
Yb1 C4 CT01 C2 -90.7(4) .
C3 C4 CT01 C5 179.7(3) .
C9 C4 CT01 C5 -80(6) .
Yb1 C4 CT01 C5 90.2(2) .
C5 C4 CT01 Yb1 -90.2(2) .
C3 C4 CT01 Yb1 89.5(2) .
C9 C4 CT01 Yb1 -171(6) .
C2 C3 CT01 C1 1.4(5) .
C4 C3 CT01 C1 -179.3(5) .
C8 C3 CT01 C1 114(6) .
Yb1 C3 CT01 C1 -88.1(4) .
C2 C3 CT01 C4 -179.3(3) .
C8 C3 CT01 C4 -67(6) .
Yb1 C3 CT01 C4 91.2(2) .
C4 C3 CT01 C2 179.3(3) .
C8 C3 CT01 C2 112(6) .
Yb1 C3 CT01 C2 -89.5(2) .
C2 C3 CT01 C5 -179.7(5) .
C4 C3 CT01 C5 -0.4(5) .
C8 C3 CT01 C5 -67(6) .
Yb1 C3 CT01 C5 90.8(4) .
C2 C3 CT01 Yb1 89.5(2) .
C4 C3 CT01 Yb1 -91.2(2) .
C8 C3 CT01 Yb1 -158(6) .
C3 C2 CT01 C1 -179.1(3) .
C7 C2 CT01 C1 78(3) .
Yb1 C2 CT01 C1 -89.1(2) .
C3 C2 CT01 C4 1.1(5) .
C1 C2 CT01 C4 -179.7(4) .
C7 C2 CT01 C4 -101(3) .
Yb1 C2 CT01 C4 91.2(4) .
C1 C2 CT01 C3 179.1(3) .
C7 C2 CT01 C3 -102(3) .
Yb1 C2 CT01 C3 90.1(2) .
C3 C2 CT01 C5 179.7(5) .
C1 C2 CT01 C5 -1.2(5) .
C7 C2 CT01 C5 77(3) .
Yb1 C2 CT01 C5 -90.2(4) .
C3 C2 CT01 Yb1 -90.1(2) .
C1 C2 CT01 Yb1 89.1(2) .
C7 C2 CT01 Yb1 167(3) .
C4 C5 CT01 C1 179.7(3) .
C10 C5 CT01 C1 -107(6) .
Yb1 C5 CT01 C1 88.7(2) .
C1 C5 CT01 C4 -179.7(3) .
C10 C5 CT01 C4 74(6) .
Yb1 C5 CT01 C4 -91.0(2) .
C4 C5 CT01 C3 0.4(5) .
C1 C5 CT01 C3 -179.3(5) .
C10 C5 CT01 C3 74(6) .
Yb1 C5 CT01 C3 -90.6(4) .
C4 C5 CT01 C2 -179.1(5) .
C1 C5 CT01 C2 1.2(5) .
C10 C5 CT01 C2 -106(6) .
Yb1 C5 CT01 C2 89.9(4) .
C4 C5 CT01 Yb1 91.0(2) .
C1 C5 CT01 Yb1 -88.7(2) .
C10 C5 CT01 Yb1 164(6) .
CT02 Yb1 CT01 C1 83.8(2) .
N1 Yb1 CT01 C1 -138.8(2) .
N2 Yb1 CT01 C1 -54.2(2) .
C13 Yb1 CT01 C1 123.3(3) .
C11 Yb1 CT01 C1 57.1(3) .
C2 Yb1 CT01 C1 72.3(3) .
C12 Yb1 CT01 C1 92.2(2) .
C3 Yb1 CT01 C1 144.0(3) .
C14 Yb1 CT01 C1 119.2(5) .
C15 Yb1 CT01 C1 36.8(3) .
C5 Yb1 CT01 C1 -71.9(3) .
C4 Yb1 CT01 C1 -143.7(3) .
CT02 Yb1 CT01 C4 -132.5(2) .
N1 Yb1 CT01 C4 4.9(2) .
N2 Yb1 CT01 C4 89.5(2) .
C13 Yb1 CT01 C4 -93.0(3) .
C1 Yb1 CT01 C4 143.7(3) .
C11 Yb1 CT01 C4 -159.2(3) .
C2 Yb1 CT01 C4 -144.0(3) .
C12 Yb1 CT01 C4 -124.1(3) .
C3 Yb1 CT01 C4 -72.2(3) .
C14 Yb1 CT01 C4 -97.1(5) .
C15 Yb1 CT01 C4 -179.5(3) .
C5 Yb1 CT01 C4 71.8(3) .
CT02 Yb1 CT01 C3 -60.2(2) .
N1 Yb1 CT01 C3 77.1(2) .
N2 Yb1 CT01 C3 161.7(2) .
C13 Yb1 CT01 C3 -20.7(3) .
C1 Yb1 CT01 C3 -144.0(3) .
C11 Yb1 CT01 C3 -86.9(3) .
C2 Yb1 CT01 C3 -71.7(3) .
C12 Yb1 CT01 C3 -51.8(3) .
C14 Yb1 CT01 C3 -24.8(5) .
C15 Yb1 CT01 C3 -107.2(3) .
C5 Yb1 CT01 C3 144.1(3) .
C4 Yb1 CT01 C3 72.2(3) .
CT02 Yb1 CT01 C2 11.5(2) .
N1 Yb1 CT01 C2 148.8(2) .
N2 Yb1 CT01 C2 -126.5(2) .
C13 Yb1 CT01 C2 51.0(3) .
C1 Yb1 CT01 C2 -72.3(3) .
C11 Yb1 CT01 C2 -15.2(3) .
C12 Yb1 CT01 C2 19.9(2) .
C3 Yb1 CT01 C2 71.7(3) .
C14 Yb1 CT01 C2 46.9(5) .
C15 Yb1 CT01 C2 -35.5(3) .
C5 Yb1 CT01 C2 -144.2(3) .
C4 Yb1 CT01 C2 144.0(3) .
CT02 Yb1 CT01 C5 155.7(2) .
N1 Yb1 CT01 C5 -67.0(2) .
N2 Yb1 CT01 C5 17.7(2) .
C13 Yb1 CT01 C5 -164.8(3) .
C1 Yb1 CT01 C5 71.9(3) .
C11 Yb1 CT01 C5 129.0(3) .
C2 Yb1 CT01 C5 144.2(3) .
C12 Yb1 CT01 C5 164.1(3) .
C3 Yb1 CT01 C5 -144.1(3) .
C14 Yb1 CT01 C5 -168.9(5) .
C15 Yb1 CT01 C5 108.7(3) .
C4 Yb1 CT01 C5 -71.8(3) .
C14 C15 CT02 C13 -0.6(6) .
C11 C15 CT02 C13 179.1(5) .
C20 C15 CT02 C13 -87(7) .
Yb1 C15 CT02 C13 89.7(5) .
C11 C15 CT02 C14 179.7(4) .
C20 C15 CT02 C14 -86(7) .
Yb1 C15 CT02 C14 90.3(2) .
C14 C15 CT02 C12 178.7(5) .
C11 C15 CT02 C12 -1.7(6) .
C20 C15 CT02 C12 92(7) .
Yb1 C15 CT02 C12 -91.1(5) .
C14 C15 CT02 C11 -179.7(4) .
C20 C15 CT02 C11 94(7) .
Yb1 C15 CT02 C11 -89.4(2) .
C14 C15 CT02 Yb1 -90.3(2) .
C11 C15 CT02 Yb1 89.4(2) .
C20 C15 CT02 Yb1 -177(100) .
C14 C13 CT02 C15 0.6(6) .
C12 C13 CT02 C15 179.5(5) .
C18 C13 CT02 C15 121(6) .
Yb1 C13 CT02 C15 -90.2(5) .
C12 C13 CT02 C14 179.0(3) .
C18 C13 CT02 C14 120(7) .
Yb1 C13 CT02 C14 -90.8(2) .
C14 C13 CT02 C12 -179.0(3) .
C18 C13 CT02 C12 -59(7) .
Yb1 C13 CT02 C12 90.2(2) .
C14 C13 CT02 C11 179.1(5) .
C12 C13 CT02 C11 -2.0(6) .
C18 C13 CT02 C11 -61(7) .
Yb1 C13 CT02 C11 88.3(5) .
C14 C13 CT02 Yb1 90.8(2) .
C12 C13 CT02 Yb1 -90.2(2) .
C18 C13 CT02 Yb1 -149(7) .
C13 C14 CT02 C15 -179.6(4) .
C19 C14 CT02 C15 78(7) .
Yb1 C14 CT02 C15 -90.7(2) .
C15 C14 CT02 C13 179.6(4) .
C19 C14 CT02 C13 -103(7) .
Yb1 C14 CT02 C13 89.0(2) .
C15 C14 CT02 C12 -178.7(5) .
C13 C14 CT02 C12 1.7(6) .
C19 C14 CT02 C12 -101(7) .
Yb1 C14 CT02 C12 90.7(5) .
C15 C14 CT02 C11 0.6(6) .
C13 C14 CT02 C11 -179.1(5) .
C19 C14 CT02 C11 78(7) .
Yb1 C14 CT02 C11 -90.1(5) .
C15 C14 CT02 Yb1 90.7(2) .
C13 C14 CT02 Yb1 -89.0(2) .
C19 C14 CT02 Yb1 168(7) .
C13 C12 CT02 C15 -179.5(5) .
C11 C12 CT02 C15 1.7(6) .
C17 C12 CT02 C15 -102(3) .
Yb1 C12 CT02 C15 91.3(5) .
C11 C12 CT02 C13 -178.8(3) .
C17 C12 CT02 C13 77(3) .
Yb1 C12 CT02 C13 -89.1(2) .
C13 C12 CT02 C14 -1.7(6) .
C11 C12 CT02 C14 179.5(5) .
C17 C12 CT02 C14 76(3) .
Yb1 C12 CT02 C14 -90.8(5) .
C13 C12 CT02 C11 178.8(3) .
C17 C12 CT02 C11 -104(3) .
Yb1 C12 CT02 C11 89.7(2) .
C13 C12 CT02 Yb1 89.1(2) .
C11 C12 CT02 Yb1 -89.7(2) .
C17 C12 CT02 Yb1 167(3) .
C12 C11 CT02 C15 -179.0(4) .
C16 C11 CT02 C15 -80(10) .
Yb1 C11 CT02 C15 91.0(2) .
C15 C11 CT02 C13 -179.1(5) .
C12 C11 CT02 C13 2.0(6) .
C16 C11 CT02 C13 101(9) .
Yb1 C11 CT02 C13 -88.1(5) .
C15 C11 CT02 C14 -0.6(6) .
C12 C11 CT02 C14 -179.5(5) .
C16 C11 CT02 C14 -81(10) .
Yb1 C11 CT02 C14 90.4(5) .
C15 C11 CT02 C12 179.0(4) .
C16 C11 CT02 C12 99(10) .
Yb1 C11 CT02 C12 -90.1(2) .
C15 C11 CT02 Yb1 -91.0(2) .
C12 C11 CT02 Yb1 90.1(2) .
C16 C11 CT02 Yb1 -171(10) .
CT01 Yb1 CT02 C15 -127.5(3) .
N1 Yb1 CT02 C15 94.3(3) .
N2 Yb1 CT02 C15 9.9(3) .
C13 Yb1 CT02 C15 143.7(4) .
C1 Yb1 CT02 C15 -89.6(3) .
C11 Yb1 CT02 C15 -72.2(4) .
C2 Yb1 CT02 C15 -121.7(3) .
C12 Yb1 CT02 C15 -144.2(4) .
C3 Yb1 CT02 C15 -156.3(3) .
C14 Yb1 CT02 C15 71.8(4) .
C5 Yb1 CT02 C15 -87.6(5) .
C4 Yb1 CT02 C15 -174.6(4) .
CT01 Yb1 CT02 C13 88.8(2) .
N1 Yb1 CT02 C13 -49.4(2) .
N2 Yb1 CT02 C13 -133.7(2) .
C1 Yb1 CT02 C13 126.8(3) .
C11 Yb1 CT02 C13 144.2(3) .
C2 Yb1 CT02 C13 94.6(2) .
C12 Yb1 CT02 C13 72.2(3) .
C3 Yb1 CT02 C13 60.1(3) .
C14 Yb1 CT02 C13 -71.9(3) .
C15 Yb1 CT02 C13 -143.7(4) .
C5 Yb1 CT02 C13 128.7(4) .
C4 Yb1 CT02 C13 41.7(3) .
CT01 Yb1 CT02 C14 160.7(2) .
N1 Yb1 CT02 C14 22.5(3) .
N2 Yb1 CT02 C14 -61.9(3) .
C13 Yb1 CT02 C14 71.9(3) .
C1 Yb1 CT02 C14 -161.4(3) .
C11 Yb1 CT02 C14 -144.0(4) .
C2 Yb1 CT02 C14 166.5(3) .
C12 Yb1 CT02 C14 144.0(3) .
C3 Yb1 CT02 C14 131.9(3) .
C15 Yb1 CT02 C14 -71.8(4) .
C5 Yb1 CT02 C14 -159.4(4) .
C4 Yb1 CT02 C14 113.6(3) .
CT01 Yb1 CT02 C12 16.6(2) .
N1 Yb1 CT02 C12 -121.5(2) .
N2 Yb1 CT02 C12 154.1(2) .
C13 Yb1 CT02 C12 -72.2(3) .
C1 Yb1 CT02 C12 54.6(3) .
C11 Yb1 CT02 C12 72.0(3) .
C2 Yb1 CT02 C12 22.5(3) .
C3 Yb1 CT02 C12 -12.1(3) .
C14 Yb1 CT02 C12 -144.0(3) .
C15 Yb1 CT02 C12 144.2(4) .
C5 Yb1 CT02 C12 56.6(4) .
C4 Yb1 CT02 C12 -30.4(3) .
CT01 Yb1 CT02 C11 -55.4(3) .
N1 Yb1 CT02 C11 166.5(3) .
N2 Yb1 CT02 C11 82.1(3) .
C13 Yb1 CT02 C11 -144.2(3) .
C1 Yb1 CT02 C11 -17.4(3) .
C2 Yb1 CT02 C11 -49.5(3) .
C12 Yb1 CT02 C11 -72.0(3) .
C3 Yb1 CT02 C11 -84.1(3) .
C14 Yb1 CT02 C11 144.0(4) .
C15 Yb1 CT02 C11 72.2(4) .
C5 Yb1 CT02 C11 -15.4(4) .
C4 Yb1 CT02 C11 -102.4(3) .
